data_1553846
loop_
_publ_author_name
'Wu, Shangze'
'Huang, Xin'
'Fu, Chunling'
'Ma, Shengming'

_publ_section_title
;
 Asymmetric SN2&#x2032;-type C--H functionalization of arenes with
 propargylic alcohols
;
_journal_issue 10
_journal_name_full 'Organic Chemistry Frontiers'
_journal_page_first 2002
_journal_paper_doi 10.1039/C7QO00588A
_journal_volume 4
_journal_year 2017
_chemical_formula_moiety 'C17 H22 I N O2'
_chemical_formula_sum 'C17 H22 I N O2'
_chemical_formula_weight 399.26
_space_group_crystal_system monoclinic
_space_group_IT_number 14
_space_group_name_Hall '-P 2yn'
_space_group_name_H-M_alt 'P 1 21/n 1'
_atom_sites_solution_hydrogens geom
_atom_sites_solution_primary direct
_atom_sites_solution_secondary difmap
_audit_creation_date 2016-11-03
_audit_creation_method
;
Olex2 1.2
(compiled 2014.03.20 svn.r2914 for OlexSys, GUI svn.r4816)
;
_audit_update_record
;
2017-01-05 deposited with the CCDC.
2017-09-04 downloaded from the CCDC.
;
_cell_angle_alpha 90.00
_cell_angle_beta 110.261(9)
_cell_angle_gamma 90.00
_cell_formula_units_Z 4
_cell_length_a 11.7810(10)
_cell_length_b 12.2621(7)
_cell_length_c 12.7517(10)
_cell_measurement_reflns_used 1713
_cell_measurement_temperature 293(2)
_cell_measurement_theta_max 29.5383
_cell_measurement_theta_min 3.2568
_cell_volume 1728.1(2)
_computing_cell_refinement
;
CrysAlisPro, Agilent Technologies,
Version 1.171.35.11 (release 16-05-2011 CrysAlis171 .NET)
(compiled May 16 2011,17:55:39)
;
_computing_data_collection
;
CrysAlisPro, Agilent Technologies,
Version 1.171.35.11 (release 16-05-2011 CrysAlis171 .NET)
(compiled May 16 2011,17:55:39)
;
_computing_data_reduction
;
CrysAlisPro, Agilent Technologies,
Version 1.171.35.11 (release 16-05-2011 CrysAlis171 .NET)
(compiled May 16 2011,17:55:39)
;
_computing_molecular_graphics 'Olex2 (Dolomanov et al., 2009)'
_computing_publication_material 'Olex2 (Dolomanov et al., 2009)'
_computing_structure_refinement 'ShelXL (Sheldrick, 2008)'
_computing_structure_solution 'ShelXS (Sheldrick, 2008)'
_diffrn_ambient_temperature 293.15
_diffrn_detector_area_resol_mean 10.3592
_diffrn_measured_fraction_theta_full 0.997
_diffrn_measured_fraction_theta_max 0.997
_diffrn_measurement_device_type 'Xcalibur, Atlas, Gemini ultra'
_diffrn_measurement_method '\w scans'
_diffrn_orient_matrix_UB_11 -0.0228349000
_diffrn_orient_matrix_UB_12 0.0361227000
_diffrn_orient_matrix_UB_13 0.0313510000
_diffrn_orient_matrix_UB_21 0.0200980000
_diffrn_orient_matrix_UB_22 0.0451702000
_diffrn_orient_matrix_UB_23 -0.0236650000
_diffrn_orient_matrix_UB_31 -0.0565105000
_diffrn_orient_matrix_UB_32 0.0014125000
_diffrn_orient_matrix_UB_33 -0.0444033000
_diffrn_radiation_monochromator graphite
_diffrn_radiation_type MoK\a
_diffrn_radiation_wavelength 0.71073
_diffrn_reflns_av_R_equivalents 0.0326
_diffrn_reflns_av_unetI/netI 0.0470
_diffrn_reflns_limit_h_max 12
_diffrn_reflns_limit_h_min -14
_diffrn_reflns_limit_k_max 14
_diffrn_reflns_limit_k_min -14
_diffrn_reflns_limit_l_max 15
_diffrn_reflns_limit_l_min -12
_diffrn_reflns_number 7006
_diffrn_reflns_theta_full 25.35
_diffrn_reflns_theta_max 25.35
_diffrn_reflns_theta_min 3.32
_diffrn_source 'Enhance (Mo) X-ray Source'
_exptl_absorpt_coefficient_mu 1.857
_exptl_absorpt_correction_T_max 1.00000
_exptl_absorpt_correction_T_min 0.45406
_exptl_absorpt_correction_type multi-scan
_exptl_absorpt_process_details
;
CrysAlisPro, Agilent Technologies,
Version 1.171.35.11 (release 16-05-2011 CrysAlis171 .NET)
(compiled May 16 2011,17:55:39)
Empirical absorption correction using spherical harmonics,
 implemented in SCALE3 ABSPACK scaling algorithm.
;
_exptl_crystal_colour colourless
_exptl_crystal_colour_primary colourless
_exptl_crystal_density_diffrn 1.535
_exptl_crystal_density_method 'not measured'
_exptl_crystal_description plate
_exptl_crystal_F_000 800
_exptl_crystal_size_max 0.48
_exptl_crystal_size_mid 0.4
_exptl_crystal_size_min 0.28
_refine_diff_density_max 0.857
_refine_diff_density_min -0.804
_refine_diff_density_rms 0.079
_refine_ls_extinction_method none
_refine_ls_goodness_of_fit_ref 1.054
_refine_ls_hydrogen_treatment constr
_refine_ls_matrix_type full
_refine_ls_number_parameters 214
_refine_ls_number_reflns 3159
_refine_ls_number_restraints 36
_refine_ls_restrained_S_all 1.049
_refine_ls_R_factor_all 0.0708
_refine_ls_R_factor_gt 0.0460
_refine_ls_shift/su_max 0.001
_refine_ls_shift/su_mean 0.000
_refine_ls_structure_factor_coef Fsqd
_refine_ls_weighting_details 'calc w=1/[\s^2^(Fo^2^)+(0.0438P)^2^+1.2462P] where P=(Fo^2^+2Fc^2^)/3'
_refine_ls_weighting_scheme calc
_refine_ls_wR_factor_gt 0.0999
_refine_ls_wR_factor_ref 0.1149
_reflns_number_gt 2229
_reflns_number_total 3159
_reflns_threshold_expression >2sigma(I)
_cod_data_source_file c7qo00588a2.cif
_cod_data_source_block 161102_wsz_9_97
_cod_database_code 1553846
_chemical_oxdiff_formula 'c10 h10 n2 o8 I1'
_reflns_odcompleteness_completeness 99.60
_reflns_odcompleteness_iscentric 1
_reflns_odcompleteness_theta 26.32
_olex2_refinement_description
;
1. Fixed Uiso
 At 1.2 times of:
  All C(H) groups, All C(H,H) groups, All C(H,H,H,H) groups
 At 1.5 times of:
  All C(H,H,H) groups
2. Uiso/Uaniso restraints and constraints
C16 \\sim C17 \\sim C17A \\sim C16A: within 3.8A with sigma of 0.01 and sigma
for terminal atoms of 0.02
3. Others
 Sof(H15C)=Sof(H15D)=Sof(C16A)=Sof(H16C)=Sof(H16D)=Sof(C17A)=Sof(H17D)=
 Sof(H17E)=Sof(H17F)=1-FVAR(1)
 Sof(H15A)=Sof(H15B)=Sof(C16)=Sof(H16A)=Sof(H16B)=Sof(C17)=Sof(H17A)=Sof(H17B)=
 Sof(H17C)=FVAR(1)
4.a Secondary CH2 refined with riding coordinates:
 C14(H14A,H14B), C15(H15A,H15B), C15(H15C,H15D), C16(H16A,H16B), C16A(H16C,H16D)
4.b Aromatic/amide H refined with riding coordinates:
 C1(H1), C2(H2), C3(H3), C4(H4)
4.c Idealised Me refined as rotating group:
 C9(H9A,H9B,H9C), C12(H12A,H12B,H12C), C13(H13A,H13B,H13C), C17(H17A,H17B,
 H17C), C17A(H17D,H17E,H17F)
;

loop_
_space_group_symop_id
_space_group_symop_operation_xyz
1 'x, y, z'
2 '-x+1/2, y+1/2, -z+1/2'
3 '-x, -y, -z'
4 'x-1/2, -y-1/2, z-1/2'

loop_
_atom_site_label
_atom_site_type_symbol
_atom_site_fract_x
_atom_site_fract_y
_atom_site_fract_z
_atom_site_U_iso_or_equiv
_atom_site_adp_type
_atom_site_occupancy
_atom_site_calc_flag
_atom_site_disorder_assembly
_atom_site_disorder_group
_atom_site_refinement_flags_posn
I1 I 0.26192(4) 0.87167(3) 0.03871(3) 0.0754(2) Uani 1 d . . .
O1 O 0.1160(3) 0.5672(3) -0.1265(3) 0.0546(8) Uani 1 d . . .
O2 O -0.0351(3) 0.4195(3) -0.2126(3) 0.0648(9) Uani 1 d . . .
N1 N -0.0016(4) 0.4826(3) -0.2913(3) 0.0537(10) Uani 1 d . . .
C1 C 0.1177(5) 0.6512(5) -0.4002(5) 0.0675(15) Uani 1 d . . .
H1 H 0.0669 0.6078 -0.4569 0.081 Uiso 1 calc . . R
C2 C 0.1853(6) 0.7341(5) -0.4223(5) 0.0843(18) Uani 1 d . . .
H2 H 0.1792 0.7476 -0.4958 0.101 Uiso 1 calc . . R
C3 C 0.2615(6) 0.7973(5) -0.3381(6) 0.086(2) Uani 1 d . . .
H3 H 0.3069 0.8517 -0.3556 0.103 Uiso 1 calc . . R
C4 C 0.2718(6) 0.7815(5) -0.2291(5) 0.0786(18) Uani 1 d . . .
H4 H 0.3238 0.8243 -0.1726 0.094 Uiso 1 calc . . R
C5 C 0.2034(5) 0.7006(4) -0.2047(4) 0.0569(13) Uani 1 d . . .
C6 C 0.1290(4) 0.6359(4) -0.2901(4) 0.0531(12) Uani 1 d . . .
C7 C 0.0738(4) 0.5552(4) -0.2393(4) 0.0502(12) Uani 1 d . . .
C8 C 0.1968(4) 0.6618(4) -0.0948(4) 0.0529(12) Uani 1 d . . .
C9 C -0.1193(7) 0.3406(6) -0.2725(5) 0.101(2) Uani 1 d . . .
H9A H -0.1869 0.3761 -0.3267 0.151 Uiso 1 calc . . GR
H9B H -0.1467 0.2996 -0.2217 0.151 Uiso 1 calc . . GR
H9C H -0.0815 0.2923 -0.3098 0.151 Uiso 1 calc . . GR
C10 C 0.1372(4) 0.7461(4) -0.0420(4) 0.0502(12) Uani 1 d . . .
C11 C 0.0264(5) 0.7514(4) -0.0398(4) 0.0534(12) Uani 1 d . . .
C12 C -0.0727(5) 0.6694(5) -0.0914(6) 0.0844(19) Uani 1 d . . .
H12A H -0.0951 0.6713 -0.1713 0.127 Uiso 1 calc . . GR
H12B H -0.1418 0.6871 -0.0711 0.127 Uiso 1 calc . . GR
H12C H -0.0444 0.5978 -0.0646 0.127 Uiso 1 calc . . GR
C13 C -0.0188(6) 0.8419(5) 0.0155(5) 0.0774(17) Uani 1 d . . .
H13A H 0.0484 0.8850 0.0605 0.116 Uiso 1 calc . . GR
H13B H -0.0597 0.8111 0.0620 0.116 Uiso 1 calc . . GR
H13C H -0.0740 0.8871 -0.0407 0.116 Uiso 1 calc . . GR
C14 C 0.3157(5) 0.6166(5) -0.0169(6) 0.0799(19) Uani 1 d A . .
H14A H 0.3434 0.5608 -0.0564 0.096 Uiso 1 calc . . R
H14B H 0.3753 0.6747 0.0019 0.096 Uiso 1 calc . . R
C15 C 0.3103(7) 0.5682(6) 0.0901(6) 0.116(3) Uani 1 d . . .
H15A H 0.2313 0.5344 0.0713 0.139 Uiso 0.555(19) calc A 1 R
H15B H 0.3111 0.6292 0.1388 0.139 Uiso 0.555(19) calc A 1 R
H15C H 0.2574 0.5053 0.0777 0.139 Uiso 0.445(19) calc A 2 R
H15D H 0.2894 0.6213 0.1368 0.139 Uiso 0.445(19) calc A 2 R
C16 C 0.4042(19) 0.4833(17) 0.1634(16) 0.131(5) Uani 0.555(19) d A 1 .
H16A H 0.3761 0.4526 0.2201 0.157 Uiso 0.555(19) calc A 1 R
H16B H 0.4158 0.4245 0.1172 0.157 Uiso 0.555(19) calc A 1 R
C17 C 0.514(2) 0.5416(19) 0.2137(18) 0.140(6) Uani 0.555(19) d A 1 .
H17A H 0.5453 0.5642 0.1570 0.210 Uiso 0.555(19) calc A 1 GR
H17B H 0.5717 0.4954 0.2665 0.210 Uiso 0.555(19) calc A 1 GR
H17C H 0.4987 0.6047 0.2514 0.210 Uiso 0.555(19) calc A 1 GR
C16A C 0.454(2) 0.536(2) 0.137(2) 0.129(5) Uani 0.445(19) d A 2 .
H16C H 0.4723 0.4889 0.0834 0.155 Uiso 0.445(19) calc A 2 R
H16D H 0.5031 0.6011 0.1471 0.155 Uiso 0.445(19) calc A 2 R
C17A C 0.477(3) 0.484(2) 0.234(2) 0.141(7) Uani 0.445(19) d A 2 .
H17D H 0.4230 0.4226 0.2241 0.212 Uiso 0.445(19) calc A 2 GR
H17E H 0.4642 0.5329 0.2881 0.212 Uiso 0.445(19) calc A 2 GR
H17F H 0.5589 0.4587 0.2610 0.212 Uiso 0.445(19) calc A 2 GR

loop_
_atom_site_aniso_label
_atom_site_aniso_U_11
_atom_site_aniso_U_22
_atom_site_aniso_U_33
_atom_site_aniso_U_23
_atom_site_aniso_U_13
_atom_site_aniso_U_12
I1 0.0675(3) 0.0697(3) 0.0874(3) -0.0271(2) 0.0247(2) -0.01746(18)
O1 0.049(2) 0.0527(19) 0.057(2) -0.0084(16) 0.0119(16) -0.0063(15)
O2 0.066(2) 0.058(2) 0.065(2) -0.0043(18) 0.0158(18) -0.0153(18)
N1 0.054(3) 0.048(2) 0.057(2) -0.004(2) 0.016(2) -0.002(2)
C1 0.062(4) 0.075(4) 0.069(4) -0.022(3) 0.027(3) -0.014(3)
C2 0.092(5) 0.095(5) 0.083(4) -0.015(4) 0.051(4) -0.018(4)
C3 0.098(5) 0.079(4) 0.101(5) -0.025(4) 0.060(4) -0.037(4)
C4 0.073(4) 0.088(4) 0.089(4) -0.033(3) 0.046(3) -0.032(3)
C5 0.048(3) 0.058(3) 0.071(3) -0.017(3) 0.028(3) -0.006(2)
C6 0.048(3) 0.049(3) 0.065(3) -0.008(2) 0.023(2) 0.001(2)
C7 0.041(3) 0.048(3) 0.058(3) -0.007(2) 0.013(2) 0.005(2)
C8 0.039(3) 0.053(3) 0.062(3) -0.015(2) 0.012(2) -0.007(2)
C9 0.119(6) 0.088(4) 0.081(4) -0.006(4) 0.016(4) -0.054(4)
C10 0.045(3) 0.051(3) 0.052(3) -0.005(2) 0.013(2) -0.004(2)
C11 0.052(3) 0.050(3) 0.057(3) 0.003(2) 0.016(2) 0.006(2)
C12 0.052(4) 0.092(4) 0.118(5) -0.034(4) 0.041(4) -0.009(3)
C13 0.075(4) 0.072(4) 0.095(4) -0.005(3) 0.042(3) 0.003(3)
C14 0.041(3) 0.078(4) 0.101(5) -0.025(4) -0.002(3) 0.007(3)
C15 0.097(6) 0.100(5) 0.102(5) 0.005(5) -0.028(4) 0.030(4)
C16 0.112(12) 0.138(12) 0.104(10) 0.043(9) -0.014(8) -0.020(9)
C17 0.125(13) 0.145(13) 0.106(11) 0.030(11) -0.014(9) -0.021(11)
C16A 0.111(13) 0.138(12) 0.098(10) 0.048(10) -0.017(8) -0.010(9)
C17A 0.123(14) 0.139(14) 0.113(12) 0.044(12) -0.021(10) -0.009(11)

loop_
_atom_type_symbol
_atom_type_description
_atom_type_scat_dispersion_real
_atom_type_scat_dispersion_imag
_atom_type_scat_source
C C 0.0033 0.0016 'International Tables Vol C Tables 4.2.6.8 and 6.1.1.4'
H H 0.0000 0.0000 'International Tables Vol C Tables 4.2.6.8 and 6.1.1.4'
I I -0.4742 1.8119 'International Tables Vol C Tables 4.2.6.8 and 6.1.1.4'
N N 0.0061 0.0033 'International Tables Vol C Tables 4.2.6.8 and 6.1.1.4'
O O 0.0106 0.0060 'International Tables Vol C Tables 4.2.6.8 and 6.1.1.4'

loop_
_geom_angle_atom_site_label_1
_geom_angle_atom_site_label_2
_geom_angle_atom_site_label_3
_geom_angle
C7 O1 C8 110.0(4)
C9 O2 N1 107.8(4)
C7 N1 O2 109.1(4)
C2 C1 H1 121.6
C6 C1 H1 121.6
C6 C1 C2 116.7(5)
C1 C2 H2 119.3
C3 C2 C1 121.5(6)
C3 C2 H2 119.3
C2 C3 H3 119.4
C4 C3 C2 121.2(6)
C4 C3 H3 119.4
C3 C4 H4 120.7
C3 C4 C5 118.6(5)
C5 C4 H4 120.7
C4 C5 C6 119.6(5)
C4 C5 C8 131.2(5)
C6 C5 C8 109.1(4)
C1 C6 C5 122.3(5)
C1 C6 C7 130.3(5)
C5 C6 C7 107.4(4)
O1 C7 C6 110.0(4)
N1 C7 O1 124.2(5)
N1 C7 C6 125.8(4)
O1 C8 C5 103.4(4)
O1 C8 C10 107.6(4)
O1 C8 C14 104.8(4)
C5 C8 C10 112.0(4)
C5 C8 C14 113.1(5)
C14 C8 C10 114.9(4)
O2 C9 H9A 109.5
O2 C9 H9B 109.5
O2 C9 H9C 109.5
H9A C9 H9B 109.5
H9A C9 H9C 109.5
H9B C9 H9C 109.5
C8 C10 I1 110.8(3)
C11 C10 I1 118.5(4)
C11 C10 C8 130.7(4)
C10 C11 C12 125.5(5)
C10 C11 C13 124.1(5)
C13 C11 C12 110.4(5)
C11 C12 H12A 109.5
C11 C12 H12B 109.5
C11 C12 H12C 109.5
H12A C12 H12B 109.5
H12A C12 H12C 109.5
H12B C12 H12C 109.5
C11 C13 H13A 109.5
C11 C13 H13B 109.5
C11 C13 H13C 109.5
H13A C13 H13B 109.5
H13A C13 H13C 109.5
H13B C13 H13C 109.5
C8 C14 H14A 108.6
C8 C14 H14B 108.6
H14A C14 H14B 107.6
C15 C14 C8 114.7(5)
C15 C14 H14A 108.6
C15 C14 H14B 108.6
C14 C15 H15A 106.4
C14 C15 H15B 106.4
C14 C15 H15C 113.0
C14 C15 H15D 113.0
C14 C15 C16 123.8(11)
C14 C15 C16A 93.5(12)
H15A C15 H15B 106.4
H15A C15 H15C 27.5
H15A C15 H15D 90.7
H15B C15 H15C 125.5
H15B C15 H15D 15.8
H15C C15 H15D 110.4
C16 C15 H15A 106.4
C16 C15 H15B 106.4
C16 C15 H15C 81.4
C16 C15 H15D 110.8
C16 C15 C16A 36.5(8)
C16A C15 H15A 140.3
C16A C15 H15B 100.1
C16A C15 H15C 113.0
C16A C15 H15D 113.0
C15 C16 H16A 110.5
C15 C16 H16B 110.5
H16A C16 H16B 108.7
C17 C16 C15 106.2(18)
C17 C16 H16A 110.5
C17 C16 H16B 110.5
C15 C16A H16C 110.2
C15 C16A H16D 110.2
H16C C16A H16D 108.5
C17A C16A C15 108(3)
C17A C16A H16C 110.2
C17A C16A H16D 110.2
C16A C17A H17D 109.5
C16A C17A H17E 109.5
C16A C17A H17F 109.5
H17D C17A H17E 109.5
H17D C17A H17F 109.5
H17E C17A H17F 109.5

loop_
_geom_bond_atom_site_label_1
_geom_bond_atom_site_label_2
_geom_bond_distance
I1 C10 2.132(5)
O1 C7 1.358(5)
O1 C8 1.467(6)
O2 N1 1.427(5)
O2 C9 1.406(6)
N1 C7 1.270(6)
C1 H1 0.9300
C1 C2 1.380(8)
C1 C6 1.376(8)
C2 H2 0.9300
C2 C3 1.375(8)
C3 H3 0.9300
C3 C4 1.366(8)
C4 H4 0.9300
C4 C5 1.379(7)
C5 C6 1.387(7)
C5 C8 1.507(7)
C6 C7 1.454(7)
C8 C10 1.530(7)
C8 C14 1.514(7)
C9 H9A 0.9600
C9 H9B 0.9600
C9 H9C 0.9600
C10 C11 1.317(7)
C11 C12 1.508(7)
C11 C13 1.508(7)
C12 H12A 0.9600
C12 H12B 0.9600
C12 H12C 0.9600
C13 H13A 0.9600
C13 H13B 0.9600
C13 H13C 0.9600
C14 H14A 0.9700
C14 H14B 0.9700
C14 C15 1.510(10)
C15 H15A 0.9700
C15 H15B 0.9700
C15 H15C 0.9700
C15 H15D 0.9700
C15 C16 1.570(19)
C15 C16A 1.63(2)
C16 H16A 0.9700
C16 H16B 0.9700
C16 C17 1.42(4)
C17 H17A 0.9600
C17 H17B 0.9600
C17 H17C 0.9600
C16A H16C 0.9700
C16A H16D 0.9700
C16A C17A 1.34(5)
C17A H17D 0.9600
C17A H17E 0.9600
C17A H17F 0.9600

loop_
_geom_torsion_atom_site_label_1
_geom_torsion_atom_site_label_2
_geom_torsion_atom_site_label_3
_geom_torsion_atom_site_label_4
_geom_torsion
I1 C10 C11 C12 -179.4(4)
I1 C10 C11 C13 0.7(7)
O1 C8 C10 I1 167.8(3)
O1 C8 C10 C11 -12.3(7)
O1 C8 C14 C15 -63.2(6)
O2 N1 C7 O1 1.3(6)
O2 N1 C7 C6 -179.8(4)
C1 C2 C3 C4 -1.1(11)
C1 C6 C7 O1 176.8(5)
C1 C6 C7 N1 -2.3(8)
C2 C1 C6 C5 0.7(8)
C2 C1 C6 C7 -178.1(5)
C2 C3 C4 C5 -0.3(10)
C3 C4 C5 C6 1.8(9)
C3 C4 C5 C8 178.2(6)
C4 C5 C6 C1 -2.0(8)
C4 C5 C6 C7 177.0(5)
C4 C5 C8 O1 -174.6(6)
C4 C5 C8 C10 69.9(7)
C4 C5 C8 C14 -61.8(8)
C5 C6 C7 O1 -2.2(5)
C5 C6 C7 N1 178.7(5)
C5 C8 C10 I1 -79.3(4)
C5 C8 C10 C11 100.6(6)
C5 C8 C14 C15 -175.1(5)
C6 C1 C2 C3 0.9(10)
C6 C5 C8 O1 2.2(5)
C6 C5 C8 C10 -113.4(4)
C6 C5 C8 C14 114.9(5)
C7 O1 C8 C5 -3.5(5)
C7 O1 C8 C10 115.1(4)
C7 O1 C8 C14 -122.2(4)
C8 O1 C7 N1 -177.2(4)
C8 O1 C7 C6 3.7(5)
C8 C5 C6 C1 -179.2(5)
C8 C5 C6 C7 -0.1(5)
C8 C10 C11 C12 0.7(9)
C8 C10 C11 C13 -179.3(5)
C8 C14 C15 C16 158.4(11)
C8 C14 C15 C16A -179.8(11)
C9 O2 N1 C7 179.5(5)
C10 C8 C14 C15 54.6(7)
C14 C8 C10 I1 51.5(5)
C14 C8 C10 C11 -128.6(6)
C14 C15 C16 C17 70.9(19)
C14 C15 C16A C17A -177(2)
C16 C15 C16A C17A -28(2)
C16A C15 C16 C17 32(2)
